data_4111130
loop_
_publ_author_name
'Sara R. Halper'
'Loi Do'
'Jay R. Stork'
'Seth M. Cohen'

_publ_section_title
;
 Topological Control in Heterometallic Metal-Organic Frameworks by Anion
 Templating and Metalloligand Design
;
_journal_name_full 'Journal of the American Chemical Society'
_journal_page_first 15255
_journal_page_last 15268
_journal_paper_doi 10.1021/ja0645483
_journal_volume 128
_journal_year 2006
_chemical_formula_moiety
;
C42 H30 Ag Co N9, 0.25(C12 H12 F12 P2), 0.5(F6 P)
;
_chemical_formula_sum 'C45 H33 Ag Co F6 N9 P'
_chemical_formula_weight 1011.57
_chemical_name_common MOF-Co/AgPF~6~-1
_chemical_name_systematic
; 
 ? 
;
_space_group_IT_number 2
_symmetry_cell_setting triclinic
_symmetry_space_group_name_Hall '-P 1'
_symmetry_space_group_name_H-M 'P -1'
_atom_sites_solution_hydrogens geom
_atom_sites_solution_primary direct
_atom_sites_solution_secondary difmap
_audit_creation_method SHELXL-97
_cell_angle_alpha 110.178(3)
_cell_angle_beta 112.416(3)
_cell_angle_gamma 97.335(3)
_cell_formula_units_Z 2
_cell_length_a 13.120(3)
_cell_length_b 16.111(3)
_cell_length_c 16.134(3)
_cell_measurement_reflns_used 5137
_cell_measurement_temperature 100(2)
_cell_measurement_theta_max 27.5
_cell_measurement_theta_min 2.47
_cell_volume 2824.0(10)
_computing_cell_refinement SMART
_computing_data_collection 'SMART 5.054 (Bruker, 2003)'
_computing_data_reduction 'SAINT 6.45A (Bruker, 2003)'
_computing_molecular_graphics 'SHELXTL 5.1 (Sheldrick, 1994)'
_computing_publication_material SHELXL97
_computing_structure_refinement 'SHELXL97 (Sheldrick, 1997)'
_computing_structure_solution 'SHELXS97 (Sheldrick, 1990)'
_diffrn_ambient_temperature 100(2)
_diffrn_detector_area_resol_mean 8.3
_diffrn_measured_fraction_theta_full 0.986
_diffrn_measured_fraction_theta_max 0.986
_diffrn_measurement_device_type 'Bruker APEX'
_diffrn_measurement_method \w
_diffrn_radiation_monochromator graphite
_diffrn_radiation_source 'fine-focus sealed tube'
_diffrn_radiation_type MoK\a
_diffrn_radiation_wavelength 0.71073
_diffrn_reflns_av_R_equivalents 0.0353
_diffrn_reflns_av_sigmaI/netI 0.0454
_diffrn_reflns_limit_h_max 14
_diffrn_reflns_limit_h_min -15
_diffrn_reflns_limit_k_max 18
_diffrn_reflns_limit_k_min -19
_diffrn_reflns_limit_l_max 19
_diffrn_reflns_limit_l_min -19
_diffrn_reflns_number 23611
_diffrn_reflns_theta_full 25.35
_diffrn_reflns_theta_max 25.35
_diffrn_reflns_theta_min 1.51
_diffrn_standards_number 0
_exptl_absorpt_coefficient_mu 0.723
_exptl_absorpt_correction_T_max 0.87508
_exptl_absorpt_correction_T_min 0.71716
_exptl_absorpt_correction_type multi-scan
_exptl_absorpt_process_details 'SADABS 2.10 (Sheldrick, 2004)'
_exptl_crystal_colour red
_exptl_crystal_density_diffrn 1.190
_exptl_crystal_description block
_exptl_crystal_F_000 1018
_exptl_crystal_size_max 0.50
_exptl_crystal_size_mid 0.30
_exptl_crystal_size_min 0.23
_platon_squeeze_details ' ?'
_refine_diff_density_max 1.501
_refine_diff_density_min -0.810
_refine_diff_density_rms 0.105
_refine_ls_extinction_method none
_refine_ls_goodness_of_fit_ref 1.072
_refine_ls_hydrogen_treatment constr
_refine_ls_matrix_type full
_refine_ls_number_parameters 616
_refine_ls_number_reflns 10212
_refine_ls_number_restraints 0
_refine_ls_restrained_S_all 1.072
_refine_ls_R_factor_all 0.0739
_refine_ls_R_factor_gt 0.0652
_refine_ls_shift/su_max 0.001
_refine_ls_shift/su_mean 0.000
_refine_ls_structure_factor_coef Fsqd
_refine_ls_weighting_details 'calc w=1/[\s^2^(Fo^2^)+(0.0967P)^2^+6.0209P] where P=(Fo^2^+2Fc^2^)/3'
_refine_ls_weighting_scheme calc
_refine_ls_wR_factor_gt 0.1765
_refine_ls_wR_factor_ref 0.1815
_reflns_number_gt 8448
_reflns_number_total 10212
_reflns_threshold_expression I>2\s(I)
_cod_data_source_file ja0645483rom20060627_113302_06.cif
_cod_data_source_block MOF-Co/AgPF~6~-1
_cod_database_code 4111130

loop_
_symmetry_equiv_pos_as_xyz
'x, y, z'
'-x, -y, -z'

loop_
_atom_site_label
_atom_site_type_symbol
_atom_site_fract_x
_atom_site_fract_y
_atom_site_fract_z
_atom_site_U_iso_or_equiv
_atom_site_adp_type
_atom_site_occupancy
_atom_site_symmetry_multiplicity
_atom_site_calc_flag
_atom_site_refinement_flags
_atom_site_disorder_assembly
_atom_site_disorder_group
Ag1 Ag 0.27376(4) 0.95134(3) 0.27254(3) 0.04714(16) Uani 1 1 d . . .
Co1 Co 0.31968(5) 0.58672(4) 0.66626(4) 0.02375(16) Uani 1 1 d . . .
C1 C 0.1613(4) 0.4881(3) 0.4525(3) 0.0261(9) Uani 1 1 d . . .
H1 H 0.1366 0.4332 0.4584 0.031 Uiso 1 1 calc R . .
C2 C 0.1185(4) 0.4972(3) 0.3631(3) 0.0276(9) Uani 1 1 d . . .
H2 H 0.0624 0.4511 0.2997 0.033 Uiso 1 1 calc R . .
C3 C 0.1733(4) 0.5853(3) 0.3854(3) 0.0294(9) Uani 1 1 d . . .
H3 H 0.1627 0.6128 0.3404 0.035 Uiso 1 1 calc R . .
C4 C 0.2493(4) 0.6283(3) 0.4887(3) 0.0265(9) Uani 1 1 d . . .
C5 C 0.3235(4) 0.7190(3) 0.5454(3) 0.0295(9) Uani 1 1 d . . .
C6 C 0.4025(4) 0.7575(3) 0.6456(4) 0.0335(10) Uani 1 1 d . . .
C7 C 0.4828(5) 0.8465(4) 0.7041(4) 0.0460(13) Uani 1 1 d . . .
H7 H 0.4923 0.8937 0.6827 0.055 Uiso 1 1 calc R . .
C8 C 0.5442(6) 0.8529(4) 0.7967(4) 0.0557(15) Uani 1 1 d . . .
H8 H 0.6057 0.9045 0.8518 0.067 Uiso 1 1 calc R . .
C9 C 0.4989(5) 0.7684(3) 0.7945(4) 0.0414(11) Uani 1 1 d . . .
H9 H 0.5259 0.7540 0.8499 0.050 Uiso 1 1 calc R . .
C10 C 0.3159(4) 0.7786(3) 0.4916(4) 0.0351(10) Uani 1 1 d . . .
C11 C 0.4018(5) 0.8000(4) 0.4649(5) 0.0522(15) Uani 1 1 d . . .
H11 H 0.4676 0.7784 0.4823 0.063 Uiso 1 1 calc R . .
C12 C 0.3888(6) 0.8526(5) 0.4130(5) 0.0621(18) Uani 1 1 d . . .
H12 H 0.4490 0.8687 0.3971 0.075 Uiso 1 1 calc R . .
C13 C 0.2222(5) 0.8680(4) 0.4161(4) 0.0399(11) Uani 1 1 d . . .
H13 H 0.1600 0.8938 0.4013 0.048 Uiso 1 1 calc R . .
C14 C 0.2284(4) 0.8173(3) 0.4706(4) 0.0393(11) Uani 1 1 d . . .
H14 H 0.1723 0.8095 0.4932 0.047 Uiso 1 1 calc R . .
C15 C 0.1191(4) 0.6590(3) 0.6288(3) 0.0302(9) Uani 1 1 d . . .
H15 H 0.0939 0.6331 0.5593 0.036 Uiso 1 1 calc R . .
C16 C 0.0665(4) 0.7153(3) 0.6767(3) 0.0349(10) Uani 1 1 d . . .
H16 H 0.0016 0.7338 0.6463 0.042 Uiso 1 1 calc R . .
C17 C 0.1269(4) 0.7380(3) 0.7754(3) 0.0355(10) Uani 1 1 d . . .
H17 H 0.1121 0.7754 0.8271 0.043 Uiso 1 1 calc R . .
C18 C 0.2167(4) 0.6948(3) 0.7864(3) 0.0276(9) Uani 1 1 d . . .
C19 C 0.2973(4) 0.6966(3) 0.8736(3) 0.0308(10) Uani 1 1 d . . .
C20 C 0.3817(4) 0.6513(3) 0.8818(3) 0.0364(11) Uani 1 1 d . . .
C21 C 0.4589(5) 0.6446(4) 0.9671(4) 0.0494(14) Uani 1 1 d . . .
H21 H 0.4661 0.6727 1.0322 0.059 Uiso 1 1 calc R . .
C22 C 0.5217(6) 0.5891(5) 0.9374(4) 0.0591(17) Uani 1 1 d . . .
H22 H 0.5809 0.5718 0.9780 0.071 Uiso 1 1 calc R . .
C23 C 0.4808(5) 0.5630(4) 0.8344(4) 0.0439(13) Uani 1 1 d . . .
H23 H 0.5084 0.5237 0.7944 0.053 Uiso 1 1 calc R . .
C24 C 0.2950(4) 0.7532(3) 0.9683(3) 0.0314(10) Uani 1 1 d . . .
C25 C 0.3818(5) 0.8344(4) 1.0383(4) 0.0484(13) Uani 1 1 d . . .
H25 H 0.4465 0.8539 1.0290 0.058 Uiso 1 1 calc R . .
C26 C 0.3731(5) 0.8865(4) 1.1214(4) 0.0501(14) Uani 1 1 d . . .
H26 H 0.4331 0.9426 1.1687 0.060 Uiso 1 1 calc R . .
C27 C 0.2040(5) 0.7835(4) 1.0740(4) 0.0559(16) Uani 1 1 d . . .
H27 H 0.1422 0.7643 1.0868 0.067 Uiso 1 1 calc R . .
C28 C 0.2048(5) 0.7274(4) 0.9879(4) 0.0522(15) Uani 1 1 d . . .
H28 H 0.1440 0.6714 0.9422 0.063 Uiso 1 1 calc R . .
C29 C 0.1344(4) 0.4508(3) 0.6508(4) 0.0349(10) Uani 1 1 d . . .
H29 H 0.1082 0.4978 0.6836 0.042 Uiso 1 1 calc R . .
C30 C 0.0809(4) 0.3574(4) 0.6127(4) 0.0385(11) Uani 1 1 d . . .
H30 H 0.0139 0.3301 0.6149 0.046 Uiso 1 1 calc R . .
C31 C 0.1425(4) 0.3113(3) 0.5711(3) 0.0331(10) Uani 1 1 d . . .
H31 H 0.1266 0.2461 0.5386 0.040 Uiso 1 1 calc R . .
C32 C 0.2343(4) 0.3800(3) 0.5859(3) 0.0269(9) Uani 1 1 d . . .
C33 C 0.3231(4) 0.3691(3) 0.5594(3) 0.0264(9) Uani 1 1 d . . .
C34 C 0.4169(4) 0.4403(3) 0.5840(3) 0.0259(9) Uani 1 1 d . . .
C35 C 0.5183(4) 0.4316(3) 0.5743(3) 0.0302(9) Uani 1 1 d . . .
H35 H 0.5314 0.3754 0.5422 0.036 Uiso 1 1 calc R . .
C36 C 0.5931(4) 0.5180(3) 0.6191(4) 0.0335(10) Uani 1 1 d . . .
H36 H 0.6687 0.5336 0.6251 0.040 Uiso 1 1 calc R . .
C37 C 0.5377(4) 0.5800(3) 0.6550(3) 0.0288(9) Uani 1 1 d . . .
H37 H 0.5703 0.6454 0.6886 0.035 Uiso 1 1 calc R . .
C38 C 0.3131(4) 0.2732(3) 0.4954(3) 0.0292(9) Uani 1 1 d . . .
C39 C 0.3201(5) 0.2045(3) 0.5276(4) 0.0400(11) Uani 1 1 d . . .
H39 H 0.3330 0.2171 0.5934 0.048 Uiso 1 1 calc R . .
C40 C 0.3080(5) 0.1178(3) 0.4636(4) 0.0431(12) Uani 1 1 d . . .
H40 H 0.3121 0.0708 0.4867 0.052 Uiso 1 1 calc R . .
C41 C 0.2817(5) 0.1624(3) 0.3386(4) 0.0430(12) Uani 1 1 d . . .
H41 H 0.2676 0.1484 0.2723 0.052 Uiso 1 1 calc R . .
C42 C 0.2919(5) 0.2505(3) 0.3986(4) 0.0412(12) Uani 1 1 d . . .
H42 H 0.2845 0.2959 0.3735 0.049 Uiso 1 1 calc R . .
N1 N 0.2396(3) 0.5643(2) 0.5274(3) 0.0246(7) Uani 1 1 d . . .
N2 N 0.4130(3) 0.7104(2) 0.7051(3) 0.0301(8) Uani 1 1 d . . .
N3 N 0.2975(4) 0.8829(3) 0.3831(3) 0.0431(10) Uani 1 1 d . . .
N4 N 0.2087(3) 0.6466(3) 0.6933(3) 0.0282(8) Uani 1 1 d . . .
N5 N 0.3990(3) 0.6004(3) 0.8010(3) 0.0313(8) Uani 1 1 d . . .
N6 N 0.2851(4) 0.8628(3) 1.1398(3) 0.0384(9) Uani 1 1 d . . .
N7 N 0.2266(3) 0.4680(2) 0.6366(3) 0.0266(7) Uani 1 1 d . . .
N8 N 0.4319(3) 0.5339(2) 0.6354(2) 0.0243(7) Uani 1 1 d . . .
N9 N 0.2907(4) 0.0949(3) 0.3696(3) 0.0398(10) Uani 1 1 d . . .
P1 P 1.0000 1.0000 0.5000 0.0657(7) Uani 1 2 d S . .
F1 F 0.9587(7) 1.0800(4) 0.4821(6) 0.147(3) Uani 1 1 d . . .
F2 F 0.9903(7) 0.9553(6) 0.3954(5) 0.170(3) Uani 1 1 d . . .
F3 F 0.8724(6) 0.9468(5) 0.4631(7) 0.169(3) Uani 1 1 d . . .
P2 P 0.0240(5) 0.4561(4) 0.9067(3) 0.0938(15) Uani 0.50 1 d P A -1
F4 F -0.0412(16) 0.3606(8) 0.8134(8) 0.155(6) Uani 0.50 1 d P A -1
F5 F 0.0770(12) 0.5536(9) 1.0002(9) 0.120(5) Uani 0.50 1 d P A -1
F6 F -0.0267(18) 0.4128(13) 0.9582(12) 0.187(9) Uani 0.50 1 d P A -1
F7 F -0.0887(11) 0.4900(10) 0.8611(8) 0.128(4) Uani 0.50 1 d P A -1
F8 F 0.1345(12) 0.4292(10) 0.9556(9) 0.132(4) Uani 0.50 1 d P A -1
F9 F 0.0755(10) 0.4935(9) 0.8501(8) 0.112(3) Uani 0.50 1 d P A -1
C43 C 0.0806(14) 0.4124(8) 0.8672(8) 0.127(10) Uani 0.50 1 d PG B 2
H43 H 0.0339 0.4458 0.8886 0.153 Uiso 0.50 1 calc PR B 2
C44 C 0.0415(9) 0.3161(8) 0.8191(8) 0.105(7) Uani 0.50 1 d PG B 2
H44 H -0.0320 0.2838 0.8076 0.126 Uiso 0.50 1 calc PR B 2
C45 C 0.1098(11) 0.2672(7) 0.7877(7) 0.081(5) Uani 0.50 1 d PG B 2
H45 H 0.0830 0.2014 0.7549 0.097 Uiso 0.50 1 calc PR B 2
C46 C 0.2172(10) 0.3144(11) 0.8045(9) 0.116(7) Uani 0.50 1 d PG B 2
H46 H 0.2638 0.2809 0.7831 0.140 Uiso 0.50 1 calc PR B 2
C47 C 0.2563(10) 0.4106(11) 0.8526(9) 0.145(11) Uani 0.50 1 d PG B 2
H47 H 0.3297 0.4429 0.8640 0.173 Uiso 0.50 1 calc PR B 2
C48 C 0.1880(15) 0.4596(7) 0.8839(8) 0.098(7) Uani 0.50 1 d PG B 2
H48 H 0.2147 0.5254 0.9168 0.118 Uiso 0.50 1 calc PR B 2

loop_
_atom_site_aniso_label
_atom_site_aniso_U_11
_atom_site_aniso_U_22
_atom_site_aniso_U_33
_atom_site_aniso_U_23
_atom_site_aniso_U_13
_atom_site_aniso_U_12
Ag1 0.0904(3) 0.0359(2) 0.0342(2) 0.01547(17) 0.0420(2) 0.0338(2)
Co1 0.0323(3) 0.0299(3) 0.0240(3) 0.0133(2) 0.0225(2) 0.0196(2)
C1 0.030(2) 0.030(2) 0.032(2) 0.0169(19) 0.0222(19) 0.0167(18)
C2 0.031(2) 0.036(2) 0.027(2) 0.0131(18) 0.0213(18) 0.0190(19)
C3 0.035(2) 0.047(3) 0.034(2) 0.025(2) 0.030(2) 0.030(2)
C4 0.034(2) 0.035(2) 0.034(2) 0.0206(19) 0.0295(19) 0.0213(19)
C5 0.043(2) 0.030(2) 0.040(2) 0.0187(19) 0.035(2) 0.023(2)
C6 0.045(3) 0.031(2) 0.042(3) 0.017(2) 0.034(2) 0.021(2)
C7 0.065(3) 0.035(3) 0.052(3) 0.017(2) 0.040(3) 0.020(2)
C8 0.070(4) 0.035(3) 0.048(3) 0.006(2) 0.023(3) 0.016(3)
C9 0.055(3) 0.036(3) 0.035(3) 0.009(2) 0.025(2) 0.020(2)
C10 0.051(3) 0.036(2) 0.047(3) 0.025(2) 0.041(2) 0.027(2)
C11 0.065(4) 0.066(4) 0.083(4) 0.053(3) 0.062(3) 0.048(3)
C12 0.083(4) 0.076(4) 0.107(5) 0.070(4) 0.081(4) 0.057(4)
C13 0.052(3) 0.047(3) 0.053(3) 0.032(2) 0.041(3) 0.033(2)
C14 0.052(3) 0.048(3) 0.051(3) 0.031(2) 0.041(3) 0.032(2)
C15 0.040(2) 0.034(2) 0.031(2) 0.0145(19) 0.027(2) 0.020(2)
C16 0.041(3) 0.043(3) 0.039(3) 0.022(2) 0.027(2) 0.029(2)
C17 0.045(3) 0.040(3) 0.037(2) 0.014(2) 0.032(2) 0.025(2)
C18 0.035(2) 0.031(2) 0.032(2) 0.0124(18) 0.0284(19) 0.0189(19)
C19 0.045(3) 0.033(2) 0.031(2) 0.0139(19) 0.031(2) 0.021(2)
C20 0.054(3) 0.048(3) 0.030(2) 0.019(2) 0.033(2) 0.031(2)
C21 0.067(4) 0.070(4) 0.029(2) 0.022(2) 0.030(3) 0.044(3)
C22 0.077(4) 0.090(5) 0.034(3) 0.033(3) 0.031(3) 0.062(4)
C23 0.056(3) 0.064(3) 0.033(2) 0.025(2) 0.030(2) 0.043(3)
C24 0.050(3) 0.033(2) 0.027(2) 0.0130(19) 0.030(2) 0.023(2)
C25 0.062(3) 0.050(3) 0.047(3) 0.017(3) 0.041(3) 0.017(3)
C26 0.060(3) 0.040(3) 0.054(3) 0.008(2) 0.042(3) 0.009(2)
C27 0.070(4) 0.059(4) 0.052(3) 0.011(3) 0.054(3) 0.014(3)
C28 0.059(3) 0.048(3) 0.051(3) 0.004(3) 0.045(3) 0.006(3)
C29 0.037(2) 0.046(3) 0.041(3) 0.022(2) 0.031(2) 0.019(2)
C30 0.036(2) 0.050(3) 0.049(3) 0.024(2) 0.035(2) 0.017(2)
C31 0.038(2) 0.033(2) 0.033(2) 0.0132(19) 0.022(2) 0.011(2)
C32 0.036(2) 0.032(2) 0.025(2) 0.0155(18) 0.0216(18) 0.0179(19)
C33 0.037(2) 0.030(2) 0.025(2) 0.0163(18) 0.0192(18) 0.0185(19)
C34 0.033(2) 0.028(2) 0.028(2) 0.0125(17) 0.0218(18) 0.0175(18)
C35 0.039(2) 0.035(2) 0.040(2) 0.021(2) 0.032(2) 0.025(2)
C36 0.036(2) 0.045(3) 0.043(3) 0.023(2) 0.032(2) 0.024(2)
C37 0.034(2) 0.032(2) 0.030(2) 0.0146(18) 0.0207(19) 0.0131(19)
C38 0.040(2) 0.031(2) 0.034(2) 0.0185(19) 0.028(2) 0.0198(19)
C39 0.060(3) 0.037(3) 0.031(2) 0.017(2) 0.025(2) 0.023(2)
C40 0.075(4) 0.039(3) 0.032(2) 0.022(2) 0.030(3) 0.029(3)
C41 0.082(4) 0.040(3) 0.037(3) 0.024(2) 0.045(3) 0.034(3)
C42 0.077(4) 0.035(3) 0.041(3) 0.025(2) 0.043(3) 0.033(3)
N1 0.0357(19) 0.0290(18) 0.0287(18) 0.0177(15) 0.0256(16) 0.0205(16)
N2 0.040(2) 0.0298(19) 0.035(2) 0.0132(16) 0.0276(17) 0.0204(17)
N3 0.068(3) 0.046(2) 0.061(3) 0.038(2) 0.053(2) 0.038(2)
N4 0.041(2) 0.0352(19) 0.0264(18) 0.0160(16) 0.0265(16) 0.0244(17)
N5 0.043(2) 0.038(2) 0.0285(19) 0.0137(16) 0.0272(17) 0.0248(17)
N6 0.055(3) 0.039(2) 0.035(2) 0.0146(18) 0.033(2) 0.024(2)
N7 0.0320(18) 0.0336(19) 0.0291(18) 0.0166(16) 0.0227(16) 0.0184(16)
N8 0.0297(18) 0.0299(18) 0.0254(17) 0.0137(15) 0.0204(15) 0.0162(15)
N9 0.074(3) 0.027(2) 0.035(2) 0.0170(17) 0.037(2) 0.021(2)
P1 0.0694(15) 0.0516(13) 0.105(2) 0.0272(13) 0.0700(15) 0.0285(11)
F1 0.208(7) 0.137(5) 0.260(8) 0.129(5) 0.202(7) 0.131(5)
F2 0.189(7) 0.246(9) 0.109(4) 0.050(5) 0.096(5) 0.159(7)
F3 0.107(4) 0.112(5) 0.291(10) 0.050(6) 0.129(6) 0.021(4)
P2 0.109(4) 0.099(3) 0.053(2) 0.034(2) 0.025(2) 0.003(3)
F4 0.235(17) 0.090(8) 0.071(7) 0.038(6) 0.012(9) 0.011(9)
F5 0.141(10) 0.116(9) 0.079(7) 0.055(7) 0.034(7) -0.017(7)
F6 0.25(2) 0.169(15) 0.114(11) 0.051(11) 0.094(12) -0.052(13)
F7 0.138(10) 0.163(11) 0.069(6) 0.052(7) 0.038(6) 0.021(8)
F8 0.154(11) 0.190(13) 0.089(8) 0.078(8) 0.064(8) 0.082(10)
F9 0.135(9) 0.151(10) 0.081(6) 0.058(7) 0.071(7) 0.052(8)
C43 0.18(3) 0.110(16) 0.046(9) 0.022(10) 0.003(13) 0.097(18)
C44 0.129(17) 0.075(12) 0.078(12) 0.046(10) 0.009(11) 0.012(11)
C45 0.065(9) 0.110(12) 0.043(7) 0.011(7) 0.030(7) -0.007(8)
C46 0.134(18) 0.14(2) 0.086(13) 0.074(14) 0.040(12) 0.046(15)
C47 0.18(2) 0.128(19) 0.075(13) 0.082(14) -0.014(14) 0.012(18)
C48 0.106(14) 0.084(12) 0.062(10) 0.044(9) 0.000(10) -0.015(11)

loop_
_atom_type_symbol
_atom_type_description
_atom_type_scat_dispersion_real
_atom_type_scat_dispersion_imag
_atom_type_scat_source
C C 0.0033 0.0016 'International Tables Vol C Tables 4.2.6.8 and 6.1.1.4'
H H 0.0000 0.0000 'International Tables Vol C Tables 4.2.6.8 and 6.1.1.4'
N N 0.0061 0.0033 'International Tables Vol C Tables 4.2.6.8 and 6.1.1.4'
F F 0.0171 0.0103 'International Tables Vol C Tables 4.2.6.8 and 6.1.1.4'
P P 0.1023 0.0942 'International Tables Vol C Tables 4.2.6.8 and 6.1.1.4'
Co Co 0.3494 0.9721 'International Tables Vol C Tables 4.2.6.8 and 6.1.1.4'
Ag Ag -0.8971 1.1015 'International Tables Vol C Tables 4.2.6.8 and 6.1.1.4'

loop_
_geom_angle_atom_site_label_1
_geom_angle_atom_site_label_2
_geom_angle_atom_site_label_3
_geom_angle
_geom_angle_site_symmetry_1
_geom_angle_site_symmetry_3
N6 Ag1 N9 145.85(15) 1_554 1_565
N6 Ag1 N3 111.68(15) 1_554 .
N9 Ag1 N3 100.09(14) 1_565 .
N7 Co1 N8 92.12(14) . .
N7 Co1 N5 86.49(16) . .
N8 Co1 N5 90.26(14) . .
N7 Co1 N2 175.91(14) . .
N8 Co1 N2 90.59(15) . .
N5 Co1 N2 90.44(16) . .
N7 Co1 N4 91.48(15) . .
N8 Co1 N4 175.62(15) . .
N5 Co1 N4 92.45(14) . .
N2 Co1 N4 85.96(15) . .
N7 Co1 N1 90.60(15) . .
N8 Co1 N1 87.43(14) . .
N5 Co1 N1 176.21(15) . .
N2 Co1 N1 92.59(15) . .
N4 Co1 N1 90.04(14) . .
N1 C1 C2 112.2(4) . .
N1 C1 H1 123.9 . .
C2 C1 H1 123.9 . .
C3 C2 C1 106.3(4) . .
C3 C2 H2 126.9 . .
C1 C2 H2 126.9 . .
C2 C3 C4 106.8(4) . .
C2 C3 H3 126.6 . .
C4 C3 H3 126.6 . .
N1 C4 C5 123.8(4) . .
N1 C4 C3 108.6(4) . .
C5 C4 C3 127.6(4) . .
C6 C5 C4 126.3(4) . .
C6 C5 C10 118.0(4) . .
C4 C5 C10 115.7(4) . .
C5 C6 N2 123.3(4) . .
C5 C6 C7 128.2(4) . .
N2 C6 C7 108.5(4) . .
C8 C7 C6 107.8(5) . .
C8 C7 H7 126.1 . .
C6 C7 H7 126.1 . .
C7 C8 C9 106.1(5) . .
C7 C8 H8 126.9 . .
C9 C8 H8 126.9 . .
N2 C9 C8 111.9(5) . .
N2 C9 H9 124.0 . .
C8 C9 H9 124.0 . .
C14 C10 C11 117.7(4) . .
C14 C10 C5 121.6(4) . .
C11 C10 C5 120.7(4) . .
C12 C11 C10 118.3(5) . .
C12 C11 H11 120.8 . .
C10 C11 H11 120.8 . .
N3 C12 C11 124.4(5) . .
N3 C12 H12 117.8 . .
C11 C12 H12 117.8 . .
N3 C13 C14 124.0(4) . .
N3 C13 H13 118.0 . .
C14 C13 H13 118.0 . .
C10 C14 C13 119.2(4) . .
C10 C14 H14 120.4 . .
C13 C14 H14 120.4 . .
N4 C15 C16 111.5(4) . .
N4 C15 H15 124.2 . .
C16 C15 H15 124.2 . .
C17 C16 C15 106.5(4) . .
C17 C16 H16 126.8 . .
C15 C16 H16 126.8 . .
C16 C17 C18 106.9(4) . .
C16 C17 H17 126.5 . .
C18 C17 H17 126.5 . .
N4 C18 C19 124.4(4) . .
N4 C18 C17 108.5(4) . .
C19 C18 C17 127.1(4) . .
C18 C19 C20 125.9(4) . .
C18 C19 C24 117.6(4) . .
C20 C19 C24 116.4(4) . .
C19 C20 N5 123.1(4) . .
C19 C20 C21 128.0(4) . .
N5 C20 C21 108.9(4) . .
C22 C21 C20 106.6(4) . .
C22 C21 H21 126.7 . .
C20 C21 H21 126.7 . .
C21 C22 C23 106.6(4) . .
C21 C22 H22 126.7 . .
C23 C22 H22 126.7 . .
N5 C23 C22 111.2(4) . .
N5 C23 H23 124.4 . .
C22 C23 H23 124.4 . .
C25 C24 C28 117.6(4) . .
C25 C24 C19 120.9(4) . .
C28 C24 C19 121.5(4) . .
C26 C25 C24 118.8(5) . .
C26 C25 H25 120.6 . .
C24 C25 H25 120.6 . .
N6 C26 C25 123.8(5) . .
N6 C26 H26 118.1 . .
C25 C26 H26 118.1 . .
N6 C27 C28 123.2(5) . .
N6 C27 H27 118.4 . .
C28 C27 H27 118.4 . .
C27 C28 C24 119.5(5) . .
C27 C28 H28 120.2 . .
C24 C28 H28 120.2 . .
N7 C29 C30 112.8(4) . .
N7 C29 H29 123.6 . .
C30 C29 H29 123.6 . .
C31 C30 C29 107.0(4) . .
C31 C30 H30 126.5 . .
C29 C30 H30 126.5 . .
C30 C31 C32 106.3(4) . .
C30 C31 H31 126.8 . .
C32 C31 H31 126.8 . .
C33 C32 C31 128.9(4) . .
C33 C32 N7 122.2(4) . .
C31 C32 N7 108.9(4) . .
C34 C33 C32 125.8(4) . .
C34 C33 C38 117.5(4) . .
C32 C33 C38 116.6(4) . .
N8 C34 C33 123.9(4) . .
N8 C34 C35 108.3(4) . .
C33 C34 C35 127.3(4) . .
C36 C35 C34 107.6(4) . .
C36 C35 H35 126.2 . .
C34 C35 H35 126.2 . .
C35 C36 C37 106.9(4) . .
C35 C36 H36 126.5 . .
C37 C36 H36 126.5 . .
N8 C37 C36 110.8(4) . .
N8 C37 H37 124.6 . .
C36 C37 H37 124.6 . .
C39 C38 C42 118.0(4) . .
C39 C38 C33 122.8(4) . .
C42 C38 C33 119.2(4) . .
C40 C39 C38 119.1(4) . .
C40 C39 H39 120.5 . .
C38 C39 H39 120.5 . .
N9 C40 C39 123.8(4) . .
N9 C40 H40 118.1 . .
C39 C40 H40 118.1 . .
N9 C41 C42 122.8(4) . .
N9 C41 H41 118.6 . .
C42 C41 H41 118.6 . .
C41 C42 C38 120.0(4) . .
C41 C42 H42 120.0 . .
C38 C42 H42 120.0 . .
C1 N1 C4 106.1(3) . .
C1 N1 Co1 127.3(3) . .
C4 N1 Co1 126.5(3) . .
C9 N2 C6 105.6(4) . .
C9 N2 Co1 127.3(3) . .
C6 N2 Co1 127.0(3) . .
C13 N3 C12 115.9(4) . .
C13 N3 Ag1 124.0(3) . .
C12 N3 Ag1 120.1(3) . .
C15 N4 C18 106.5(3) . .
C15 N4 Co1 127.1(3) . .
C18 N4 Co1 125.9(3) . .
C23 N5 C20 106.8(4) . .
C23 N5 Co1 126.1(3) . .
C20 N5 Co1 127.1(3) . .
C27 N6 C26 117.0(4) . .
C27 N6 Ag1 120.9(3) . 1_556
C26 N6 Ag1 122.1(3) . 1_556
C29 N7 C32 105.0(4) . .
C29 N7 Co1 127.3(3) . .
C32 N7 Co1 127.4(3) . .
C37 N8 C34 106.3(3) . .
C37 N8 Co1 127.2(3) . .
C34 N8 Co1 126.4(3) . .
C41 N9 C40 116.3(4) . .
C41 N9 Ag1 123.1(3) . 1_545
C40 N9 Ag1 120.5(3) . 1_545
F1 P1 F1 180.000(3) . 2_776
F1 P1 F2 92.1(4) . .
F1 P1 F2 87.9(4) 2_776 .
F1 P1 F2 87.9(4) . 2_776
F1 P1 F2 92.1(4) 2_776 2_776
F2 P1 F2 180.000(4) . 2_776
F1 P1 F3 91.5(4) . 2_776
F1 P1 F3 88.5(4) 2_776 2_776
F2 P1 F3 87.9(5) . 2_776
F2 P1 F3 92.1(5) 2_776 2_776
F1 P1 F3 88.5(4) . .
F1 P1 F3 91.5(4) 2_776 .
F2 P1 F3 92.1(5) . .
F2 P1 F3 87.9(5) 2_776 .
F3 P1 F3 180.000(1) 2_776 .
F6 P2 F9 176.1(11) . .
F6 P2 F8 86.6(11) . .
F9 P2 F8 91.8(7) . .
F6 P2 F4 86.3(9) . .
F9 P2 F4 90.4(8) . .
F8 P2 F4 95.6(9) . .
F6 P2 F5 90.8(7) . .
F9 P2 F5 92.7(7) . .
F8 P2 F5 89.5(8) . .
F4 P2 F5 173.9(11) . .
F6 P2 F7 93.4(11) . .
F9 P2 F7 88.4(7) . .
F8 P2 F7 176.7(8) . .
F4 P2 F7 87.7(8) . .
F5 P2 F7 87.2(8) . .
C44 C43 C48 120.0 . .
C44 C43 H43 120.0 . .
C48 C43 H43 120.0 . .
C45 C44 C43 120.0 . .
C45 C44 H44 120.0 . .
C43 C44 H44 120.0 . .
C44 C45 C46 120.0 . .
C44 C45 H45 120.0 . .
C46 C45 H45 120.0 . .
C45 C46 C47 120.0 . .
C45 C46 H46 120.0 . .
C47 C46 H46 120.0 . .
C46 C47 C48 120.0 . .
C46 C47 H47 120.0 . .
C48 C47 H47 120.0 . .
C47 C48 C43 120.0 . .
C47 C48 H48 120.0 . .
C43 C48 H48 120.0 . .

loop_
_geom_bond_atom_site_label_1
_geom_bond_atom_site_label_2
_geom_bond_distance
_geom_bond_site_symmetry_2
Ag1 N6 2.198(4) 1_554
Ag1 N9 2.226(4) 1_565
Ag1 N3 2.349(4) .
Co1 N7 1.925(4) .
Co1 N8 1.930(3) .
Co1 N5 1.935(4) .
Co1 N2 1.947(4) .
Co1 N4 1.948(3) .
Co1 N1 1.950(3) .
C1 N1 1.316(6) .
C1 C2 1.403(6) .
C1 H1 0.9500 .
C2 C3 1.360(6) .
C2 H2 0.9500 .
C3 C4 1.418(6) .
C3 H3 0.9500 .
C4 N1 1.392(5) .
C4 C5 1.398(6) .
C5 C6 1.392(7) .
C5 C10 1.491(6) .
C6 N2 1.395(6) .
C6 C7 1.407(7) .
C7 C8 1.359(8) .
C7 H7 0.9500 .
C8 C9 1.398(8) .
C8 H8 0.9500 .
C9 N2 1.336(6) .
C9 H9 0.9500 .
C10 C14 1.361(6) .
C10 C11 1.396(7) .
C11 C12 1.366(8) .
C11 H11 0.9500 .
C12 N3 1.333(7) .
C12 H12 0.9500 .
C13 N3 1.320(6) .
C13 C14 1.381(7) .
C13 H13 0.9500 .
C14 H14 0.9500 .
C15 N4 1.332(6) .
C15 C16 1.407(6) .
C15 H15 0.9500 .
C16 C17 1.364(7) .
C16 H16 0.9500 .
C17 C18 1.427(6) .
C17 H17 0.9500 .
C18 N4 1.387(5) .
C18 C19 1.389(6) .
C19 C20 1.392(6) .
C19 C24 1.499(5) .
C20 N5 1.399(5) .
C20 C21 1.415(7) .
C21 C22 1.379(7) .
C21 H21 0.9500 .
C22 C23 1.416(7) .
C22 H22 0.9500 .
C23 N5 1.324(6) .
C23 H23 0.9500 .
C24 C25 1.380(7) .
C24 C28 1.388(7) .
C25 C26 1.371(7) .
C25 H25 0.9500 .
C26 N6 1.340(7) .
C26 H26 0.9500 .
C27 N6 1.322(7) .
C27 C28 1.376(7) .
C27 H27 0.9500 .
C28 H28 0.9500 .
C29 N7 1.327(5) .
C29 C30 1.377(7) .
C29 H29 0.9500 .
C30 C31 1.372(6) .
C30 H30 0.9500 .
C31 C32 1.410(6) .
C31 H31 0.9500 .
C32 C33 1.396(6) .
C32 N7 1.410(5) .
C33 C34 1.394(6) .
C33 C38 1.489(6) .
C34 N8 1.392(5) .
C34 C35 1.415(6) .
C35 C36 1.357(7) .
C35 H35 0.9500 .
C36 C37 1.402(6) .
C36 H36 0.9500 .
C37 N8 1.348(6) .
C37 H37 0.9500 .
C38 C39 1.374(6) .
C38 C42 1.380(6) .
C39 C40 1.367(7) .
C39 H39 0.9500 .
C40 N9 1.349(6) .
C40 H40 0.9500 .
C41 N9 1.345(6) .
C41 C42 1.368(7) .
C41 H41 0.9500 .
C42 H42 0.9500 .
N6 Ag1 2.198(4) 1_556
N9 Ag1 2.226(4) 1_545
P1 F1 1.534(5) .
P1 F1 1.534(5) 2_776
P1 F2 1.535(6) .
P1 F2 1.535(6) 2_776
P1 F3 1.553(6) 2_776
P1 F3 1.553(6) .
P2 F6 1.525(14) .
P2 F9 1.548(11) .
P2 F8 1.561(14) .
P2 F4 1.565(13) .
P2 F5 1.585(14) .
P2 F7 1.637(15) .
C43 C44 1.3900 .
C43 C48 1.3900 .
C43 H43 0.9500 .
C44 C45 1.3900 .
C44 H44 0.9500 .
C45 C46 1.3900 .
C45 H45 0.9500 .
C46 C47 1.3900 .
C46 H46 0.9500 .
C47 C48 1.3900 .
C47 H47 0.9500 .
C48 H48 0.9500 .

loop_
_geom_torsion_atom_site_label_1
_geom_torsion_atom_site_label_2
_geom_torsion_atom_site_label_3
_geom_torsion_atom_site_label_4
_geom_torsion
_geom_torsion_site_symmetry_1
_geom_torsion_site_symmetry_4
N1 C1 C2 C3 -0.8(5) . .
C1 C2 C3 C4 0.2(4) . .
C2 C3 C4 N1 0.5(4) . .
C2 C3 C4 C5 -179.8(4) . .
N1 C4 C5 C6 4.0(6) . .
C3 C4 C5 C6 -175.6(4) . .
N1 C4 C5 C10 -176.3(3) . .
C3 C4 C5 C10 4.1(6) . .
C4 C5 C6 N2 -4.0(7) . .
C10 C5 C6 N2 176.3(4) . .
C4 C5 C6 C7 176.4(4) . .
C10 C5 C6 C7 -3.4(7) . .
C5 C6 C7 C8 -178.1(5) . .
N2 C6 C7 C8 2.1(6) . .
C6 C7 C8 C9 -1.4(6) . .
C7 C8 C9 N2 0.2(6) . .
C6 C5 C10 C14 -102.6(6) . .
C4 C5 C10 C14 77.7(6) . .
C6 C5 C10 C11 74.6(6) . .
C4 C5 C10 C11 -105.2(6) . .
C14 C10 C11 C12 -4.7(9) . .
C5 C10 C11 C12 178.0(6) . .
C10 C11 C12 N3 -2.2(11) . .
C11 C10 C14 C13 6.1(8) . .
C5 C10 C14 C13 -176.6(5) . .
N3 C13 C14 C10 -0.8(9) . .
N4 C15 C16 C17 -0.2(6) . .
C15 C16 C17 C18 0.1(5) . .
C16 C17 C18 N4 0.1(5) . .
C16 C17 C18 C19 -177.9(5) . .
N4 C18 C19 C20 0.2(8) . .
C17 C18 C19 C20 177.8(5) . .
N4 C18 C19 C24 179.3(4) . .
C17 C18 C19 C24 -3.1(7) . .
C18 C19 C20 N5 3.0(8) . .
C24 C19 C20 N5 -176.2(4) . .
C18 C19 C20 C21 -174.1(5) . .
C24 C19 C20 C21 6.8(8) . .
C19 C20 C21 C22 177.0(6) . .
N5 C20 C21 C22 -0.4(7) . .
C20 C21 C22 C23 -0.3(8) . .
C21 C22 C23 N5 1.0(8) . .
C18 C19 C24 C25 -109.2(5) . .
C20 C19 C24 C25 70.0(6) . .
C18 C19 C24 C28 69.1(6) . .
C20 C19 C24 C28 -111.7(6) . .
C28 C24 C25 C26 -1.9(8) . .
C19 C24 C25 C26 176.6(5) . .
C24 C25 C26 N6 0.6(9) . .
N6 C27 C28 C24 1.0(10) . .
C25 C24 C28 C27 1.1(9) . .
C19 C24 C28 C27 -177.3(5) . .
N7 C29 C30 C31 -0.1(6) . .
C29 C30 C31 C32 0.3(5) . .
C30 C31 C32 C33 178.4(4) . .
C30 C31 C32 N7 -0.3(5) . .
C31 C32 C33 C34 -174.2(4) . .
N7 C32 C33 C34 4.4(7) . .
C31 C32 C33 C38 8.8(7) . .
N7 C32 C33 C38 -172.6(4) . .
C32 C33 C34 N8 -3.2(7) . .
C38 C33 C34 N8 173.9(4) . .
C32 C33 C34 C35 167.7(4) . .
C38 C33 C34 C35 -15.2(6) . .
N8 C34 C35 C36 0.2(5) . .
C33 C34 C35 C36 -171.8(4) . .
C34 C35 C36 C37 -0.9(5) . .
C35 C36 C37 N8 1.3(5) . .
C34 C33 C38 C39 115.9(5) . .
C32 C33 C38 C39 -66.8(6) . .
C34 C33 C38 C42 -66.4(6) . .
C32 C33 C38 C42 110.9(5) . .
C42 C38 C39 C40 1.2(8) . .
C33 C38 C39 C40 178.9(5) . .
C38 C39 C40 N9 0.8(9) . .
N9 C41 C42 C38 0.4(9) . .
C39 C38 C42 C41 -1.7(8) . .
C33 C38 C42 C41 -179.5(5) . .
C2 C1 N1 C4 1.1(4) . .
C2 C1 N1 Co1 177.7(3) . .
C5 C4 N1 C1 179.3(4) . .
C3 C4 N1 C1 -1.0(4) . .
C5 C4 N1 Co1 2.7(5) . .
C3 C4 N1 Co1 -177.6(2) . .
N7 Co1 N1 C1 -5.0(3) . .
N8 Co1 N1 C1 87.1(3) . .
N5 Co1 N1 C1 35(2) . .
N2 Co1 N1 C1 177.6(3) . .
N4 Co1 N1 C1 -96.5(3) . .
N7 Co1 N1 C4 171.0(3) . .
N8 Co1 N1 C4 -96.9(3) . .
N5 Co1 N1 C4 -149(2) . .
N2 Co1 N1 C4 -6.5(3) . .
N4 Co1 N1 C4 79.5(3) . .
C8 C9 N2 C6 1.1(5) . .
C8 C9 N2 Co1 -177.9(4) . .
C5 C6 N2 C9 178.3(4) . .
C7 C6 N2 C9 -2.0(5) . .
C5 C6 N2 Co1 -2.7(6) . .
C7 C6 N2 Co1 177.0(3) . .
N7 Co1 N2 C9 44(2) . .
N8 Co1 N2 C9 -87.3(4) . .
N5 Co1 N2 C9 2.9(4) . .
N4 Co1 N2 C9 95.4(4) . .
N1 Co1 N2 C9 -174.8(4) . .
N7 Co1 N2 C6 -135(2) . .
N8 Co1 N2 C6 94.0(3) . .
N5 Co1 N2 C6 -175.8(3) . .
N4 Co1 N2 C6 -83.3(3) . .
N1 Co1 N2 C6 6.5(3) . .
C14 C13 N3 C12 -5.8(9) . .
C14 C13 N3 Ag1 171.3(4) . .
C11 C12 N3 C13 7.3(10) . .
C11 C12 N3 Ag1 -169.9(6) . .
N6 Ag1 N3 C13 -124.7(4) 1_554 .
N9 Ag1 N3 C13 68.1(5) 1_565 .
N6 Ag1 N3 C12 52.3(5) 1_554 .
N9 Ag1 N3 C12 -114.9(5) 1_565 .
C16 C15 N4 C18 0.3(5) . .
C16 C15 N4 Co1 -172.3(3) . .
C19 C18 N4 C15 177.8(4) . .
C17 C18 N4 C15 -0.2(5) . .
C19 C18 N4 Co1 -9.5(6) . .
C17 C18 N4 Co1 172.5(3) . .
N7 Co1 N4 C15 -90.5(4) . .
N8 Co1 N4 C15 55(2) . .
N5 Co1 N4 C15 -177.1(4) . .
N2 Co1 N4 C15 92.7(4) . .
N1 Co1 N4 C15 0.1(4) . .
N7 Co1 N4 C18 98.2(4) . .
N8 Co1 N4 C18 -116.5(19) . .
N5 Co1 N4 C18 11.7(4) . .
N2 Co1 N4 C18 -78.6(4) . .
N1 Co1 N4 C18 -171.2(4) . .
C22 C23 N5 C20 -1.3(7) . .
C22 C23 N5 Co1 178.6(4) . .
C19 C20 N5 C23 -176.5(5) . .
C21 C20 N5 C23 1.1(6) . .
C19 C20 N5 Co1 3.6(7) . .
C21 C20 N5 Co1 -178.9(4) . .
N7 Co1 N5 C23 79.8(5) . .
N8 Co1 N5 C23 -12.3(5) . .
N2 Co1 N5 C23 -102.9(5) . .
N4 Co1 N5 C23 171.1(5) . .
N1 Co1 N5 C23 40(2) . .
N7 Co1 N5 C20 -100.3(4) . .
N8 Co1 N5 C20 167.6(4) . .
N2 Co1 N5 C20 77.0(4) . .
N4 Co1 N5 C20 -9.0(4) . .
N1 Co1 N5 C20 -140(2) . .
C28 C27 N6 C26 -2.3(9) . .
C28 C27 N6 Ag1 177.4(5) . 1_556
C25 C26 N6 C27 1.4(9) . .
C25 C26 N6 Ag1 -178.2(5) . 1_556
C30 C29 N7 C32 -0.1(5) . .
C30 C29 N7 Co1 174.1(3) . .
C33 C32 N7 C29 -178.6(4) . .
C31 C32 N7 C29 0.3(5) . .
C33 C32 N7 Co1 7.3(6) . .
C31 C32 N7 Co1 -173.9(3) . .
N8 Co1 N7 C29 172.9(4) . .
N5 Co1 N7 C29 82.8(4) . .
N2 Co1 N7 C29 41(2) . .
N4 Co1 N7 C29 -9.6(4) . .
N1 Co1 N7 C29 -99.7(4) . .
N8 Co1 N7 C32 -14.2(3) . .
N5 Co1 N7 C32 -104.3(3) . .
N2 Co1 N7 C32 -146(2) . .
N4 Co1 N7 C32 163.3(3) . .
N1 Co1 N7 C32 73.3(3) . .
C36 C37 N8 C34 -1.1(5) . .
C36 C37 N8 Co1 -178.5(3) . .
C33 C34 N8 C37 173.0(4) . .
C35 C34 N8 C37 0.5(5) . .
C33 C34 N8 Co1 -9.7(6) . .
C35 C34 N8 Co1 177.9(3) . .
N7 Co1 N8 C37 -167.9(4) . .
N5 Co1 N8 C37 -81.4(4) . .
N2 Co1 N8 C37 9.0(4) . .
N4 Co1 N8 C37 47(2) . .
N1 Co1 N8 C37 101.6(4) . .
N7 Co1 N8 C34 15.2(3) . .
N5 Co1 N8 C34 101.7(3) . .
N2 Co1 N8 C34 -167.8(3) . .
N4 Co1 N8 C34 -130.0(19) . .
N1 Co1 N8 C34 -75.3(3) . .
C42 C41 N9 C40 1.5(8) . .
C42 C41 N9 Ag1 179.8(4) . 1_545
C39 C40 N9 C41 -2.1(8) . .
C39 C40 N9 Ag1 179.5(4) . 1_545
C48 C43 C44 C45 0.0 . .
C43 C44 C45 C46 0.0 . .
C44 C45 C46 C47 0.0 . .
C45 C46 C47 C48 0.0 . .
C46 C47 C48 C43 0.0 . .
C44 C43 C48 C47 0.0 . .

loop_
_platon_squeeze_void_nr
_platon_squeeze_void_average_x
_platon_squeeze_void_average_y
_platon_squeeze_void_average_z
_platon_squeeze_void_volume
_platon_squeeze_void_count_electrons
1 -0.012 -0.010 0.000 899.6 248.6
